data_4088765
loop_
_publ_author_name
'Buil, Mar\'ia L.'
'Cardo, Juan J. F.'
'Esteruelas, Miguel A.'
'O\~nate, Enrique'

_publ_section_title
;
 Dehydrogenative Addition of Aldehydes to a Mixed NHC-Osmium-Phosphine
 Hydroxide Complex: Formation of Carboxylate Derivatives
;
_journal_issue 13
_journal_name_full Organometallics
_journal_page_first 2171
_journal_paper_doi 10.1021/acs.organomet.6b00396
_journal_volume 35
_journal_year 2016
_chemical_formula_moiety 'C52 H70 N2 O2 Os P, C F3 O3 S'
_chemical_formula_sum 'C53 H70 F3 N2 O5 Os P S'
_chemical_formula_weight 1125.34
_space_group_IT_number 14
_space_group_name_Hall '-P 2yn'
_space_group_name_H-M_alt 'P 1 21/n 1'
_symmetry_cell_setting monoclinic
_symmetry_space_group_name_H-M 'P 1 21/n 1'
_atom_sites_solution_hydrogens geom
_atom_sites_solution_primary direct
_atom_sites_solution_secondary difmap
_audit_creation_method SHELXL-97
_cell_angle_alpha 90.00
_cell_angle_beta 90.561(2)
_cell_angle_gamma 90.00
_cell_formula_units_Z 4
_cell_length_a 11.0512(14)
_cell_length_b 23.076(3)
_cell_length_c 20.426(3)
_cell_measurement_reflns_used 9878
_cell_measurement_temperature 100(2)
_cell_measurement_theta_max 27
_cell_measurement_theta_min 2
_cell_volume 5208.7(12)
_computing_cell_refinement 'SAINT+ v. 7.56a (Bruker AXS, 2008)'
_computing_data_collection 'apex2 v. 7.0 (Bruker AXS, 2009)'
_computing_data_reduction 'SAINT+ v. 7.56a (Bruker AXS, 2008)'
_computing_molecular_graphics 'XP, SHELXTL v. 6.14 (Bruker, 2000)'
_computing_publication_material 'XCIF, SHELXTL v. 6.14 (Bruker, 2000)'
_computing_structure_refinement 'SHELXL-97 (Sheldrick, 1997)'
_computing_structure_solution 'SHELXS-97 (Sheldrick, 1990)'
_diffrn_ambient_temperature 100(2)
_diffrn_measured_fraction_theta_full 1.000
_diffrn_measured_fraction_theta_max 0.945
_diffrn_measurement_device_type 'Bruker APEX CCD system'
_diffrn_measurement_method '\w rotations with narrow frames'
_diffrn_radiation_monochromator graphite
_diffrn_radiation_source 'fine-focus sealed tube'
_diffrn_radiation_type MoK\a
_diffrn_radiation_wavelength 0.71073
_diffrn_reflns_av_R_equivalents 0.0501
_diffrn_reflns_av_sigmaI/netI 0.0369
_diffrn_reflns_limit_h_max 15
_diffrn_reflns_limit_h_min -15
_diffrn_reflns_limit_k_max 30
_diffrn_reflns_limit_k_min -31
_diffrn_reflns_limit_l_max 27
_diffrn_reflns_limit_l_min -28
_diffrn_reflns_number 82817
_diffrn_reflns_theta_full 27.50
_diffrn_reflns_theta_max 29.52
_diffrn_reflns_theta_min 1.76
_exptl_absorpt_coefficient_mu 2.577
_exptl_absorpt_correction_T_max 0.862
_exptl_absorpt_correction_T_min 0.748
_exptl_absorpt_correction_type multi-scan
_exptl_absorpt_process_details
;
Absorption correction performed with SADABS program. This is based on the
method of Blessing: Blessing, R. H., Acta Crystallogr., Sect. A 1995, 51, 33.

SADABS: Area-Detector Absorption Correction. Bruker-AXS 
within SAINT+ package, v. 7.56a (2008).
;
_exptl_crystal_colour yellow
_exptl_crystal_density_diffrn 1.435
_exptl_crystal_density_method 'not measured'
_exptl_crystal_description 'irregular block'
_exptl_crystal_F_000 2304
_exptl_crystal_size_max 0.17
_exptl_crystal_size_mid 0.14
_exptl_crystal_size_min 0.13
_refine_diff_density_max 1.256
_refine_diff_density_min -0.774
_refine_diff_density_rms 0.105
_refine_ls_extinction_method none
_refine_ls_goodness_of_fit_ref 1.204
_refine_ls_hydrogen_treatment mixed
_refine_ls_matrix_type full
_refine_ls_number_parameters 604
_refine_ls_number_reflns 13742
_refine_ls_number_restraints 39
_refine_ls_restrained_S_all 1.220
_refine_ls_R_factor_all 0.0452
_refine_ls_R_factor_gt 0.0311
_refine_ls_shift/su_max 0.027
_refine_ls_shift/su_mean 0.000
_refine_ls_structure_factor_coef Fsqd
_refine_ls_weighting_details 'calc w=1/[\s^2^(Fo^2^)+(0.0341P)^2^+0.0000P] where P=(Fo^2^+2Fc^2^)/3'
_refine_ls_weighting_scheme calc
_refine_ls_wR_factor_gt 0.0708
_refine_ls_wR_factor_ref 0.0753
_reflns_number_gt 11078
_reflns_number_total 13742
_reflns_threshold_expression >2sigma(I)
_cod_data_source_file om6b00396_si_001.cif
_cod_data_source_block enriquen115
_cod_original_cell_volume 5208.6(11)
_cod_original_sg_symbol_H-M P21/n
_cod_database_code 4088765

loop_
_symmetry_equiv_pos_as_xyz
'x, y, z'
'-x+1/2, y+1/2, -z+1/2'
'-x, -y, -z'
'x-1/2, -y-1/2, z-1/2'

loop_
_atom_site_label
_atom_site_type_symbol
_atom_site_fract_x
_atom_site_fract_y
_atom_site_fract_z
_atom_site_U_iso_or_equiv
_atom_site_adp_type
_atom_site_occupancy
_atom_site_symmetry_multiplicity
_atom_site_calc_flag
_atom_site_refinement_flags
_atom_site_disorder_assembly
_atom_site_disorder_group
Os Os 0.141103(8) 0.906400(4) 0.230336(5) 0.01722(4) Uani 1 1 d D . .
H01 H 0.085(2) 0.9126(11) 0.1589(7) 0.021 Uiso 1 1 d D . .
P1 P -0.02781(6) 0.96315(3) 0.26734(3) 0.01938(14) Uani 1 1 d . . .
N1 N 0.35566(19) 0.90258(9) 0.13331(11) 0.0180(4) Uani 1 1 d . . .
N2 N 0.37494(19) 0.83077(9) 0.19946(11) 0.0195(5) Uani 1 1 d . . .
O1 O 0.25791(16) 0.92638(9) 0.31622(9) 0.0248(4) Uani 1 1 d . . .
O2 O 0.24481(17) 0.98905(8) 0.23682(10) 0.0254(4) Uani 1 1 d . . .
C1 C 0.0619(2) 0.84296(12) 0.24058(14) 0.0237(6) Uani 1 1 d . . .
C2 C -0.0105(3) 0.79356(13) 0.25768(19) 0.0367(8) Uani 1 1 d . . .
C3 C 0.0076(3) 0.76631(14) 0.3172(2) 0.0513(11) Uani 1 1 d . . .
H3 H 0.0708 0.7786 0.3459 0.062 Uiso 1 1 calc R . .
C4 C -0.0677(5) 0.72081(17) 0.3344(3) 0.085(2) Uani 1 1 d . . .
H4 H -0.0564 0.7028 0.3758 0.102 Uiso 1 1 calc R . .
C5 C -0.1561(5) 0.7014(2) 0.2945(4) 0.106(3) Uani 1 1 d . . .
H5 H -0.2048 0.6695 0.3072 0.128 Uiso 1 1 calc R . .
C6 C -0.1754(4) 0.72798(19) 0.2357(4) 0.094(2) Uani 1 1 d . . .
H6 H -0.2390 0.7146 0.2080 0.112 Uiso 1 1 calc R . .
C7 C -0.1028(3) 0.77502(15) 0.2149(2) 0.0570(12) Uani 1 1 d . . .
H7 H -0.1161 0.7932 0.1737 0.068 Uiso 1 1 calc R . .
C8 C 0.2912(2) 0.97408(12) 0.29072(14) 0.0240(6) Uani 1 1 d . . .
C9 C 0.3849(3) 1.01075(13) 0.32247(15) 0.0299(7) Uani 1 1 d . . .
H9 H 0.3996 1.0484 0.3055 0.036 Uiso 1 1 calc R . .
C10 C 0.4481(3) 0.99298(14) 0.37327(15) 0.0305(7) Uani 1 1 d . . .
H10 H 0.4257 0.9567 0.3914 0.037 Uiso 1 1 calc R . .
C11 C 0.5502(3) 1.02328(14) 0.40529(15) 0.0324(7) Uani 1 1 d . . .
C12 C 0.6217(3) 0.99239(16) 0.44909(16) 0.0391(8) Uani 1 1 d . . .
H12 H 0.6025 0.9531 0.4584 0.047 Uiso 1 1 calc R . .
C13 C 0.7208(3) 1.01807(18) 0.47949(17) 0.0450(9) Uani 1 1 d . . .
H13 H 0.7700 0.9961 0.5088 0.054 Uiso 1 1 calc R . .
C14 C 0.7475(3) 1.07379(19) 0.46764(19) 0.0523(11) Uani 1 1 d . . .
H14 H 0.8156 1.0910 0.4886 0.063 Uiso 1 1 calc R . .
C15 C 0.6772(4) 1.10621(18) 0.4255(2) 0.0591(12) Uani 1 1 d . . .
H15 H 0.6958 1.1458 0.4180 0.071 Uiso 1 1 calc R . .
C16 C 0.5781(3) 1.08057(16) 0.3936(2) 0.0480(10) Uani 1 1 d . . .
H16 H 0.5301 1.1026 0.3639 0.058 Uiso 1 1 calc R . .
C17 C 0.2997(2) 0.87572(11) 0.18407(13) 0.0182(5) Uani 1 1 d . . .
C18 C 0.4632(2) 0.87497(11) 0.11800(13) 0.0203(5) Uani 1 1 d . . .
H18 H 0.5180 0.8858 0.0846 0.024 Uiso 1 1 calc R . .
C19 C 0.4750(2) 0.83037(11) 0.15910(13) 0.0210(6) Uani 1 1 d . . .
H19 H 0.5399 0.8034 0.1605 0.025 Uiso 1 1 calc R . .
C20 C 0.3030(2) 0.94780(12) 0.09211(13) 0.0214(6) Uani 1 1 d . . .
C21 C 0.2130(2) 0.93171(13) 0.04723(13) 0.0238(6) Uani 1 1 d . . .
C22 C 0.1769(2) 0.86871(13) 0.03545(14) 0.0281(6) Uani 1 1 d . . .
H22 H 0.1966 0.8463 0.0761 0.034 Uiso 1 1 calc R . .
C23 C 0.0424(3) 0.86022(15) 0.02021(16) 0.0371(8) Uani 1 1 d . . .
H23A H -0.0057 0.8767 0.0557 0.056 Uiso 1 1 calc R . .
H23B H 0.0249 0.8187 0.0162 0.056 Uiso 1 1 calc R . .
H23C H 0.0219 0.8798 -0.0210 0.056 Uiso 1 1 calc R . .
C24 C 0.2529(3) 0.84373(14) -0.02023(15) 0.0351(7) Uani 1 1 d . . .
H24A H 0.2348 0.8648 -0.0608 0.053 Uiso 1 1 calc R . .
H24B H 0.2334 0.8026 -0.0261 0.053 Uiso 1 1 calc R . .
H24C H 0.3390 0.8478 -0.0094 0.053 Uiso 1 1 calc R . .
C25 C 0.1628(3) 0.97592(15) 0.00873(14) 0.0317(7) Uani 1 1 d . . .
H25 H 0.0989 0.9670 -0.0210 0.038 Uiso 1 1 calc R . .
C26 C 0.2041(3) 1.03201(14) 0.01316(14) 0.0330(7) Uani 1 1 d . . .
H26 H 0.1678 1.0614 -0.0130 0.040 Uiso 1 1 calc R . .
C27 C 0.2974(3) 1.04573(13) 0.05512(14) 0.0287(7) Uani 1 1 d . . .
H27 H 0.3267 1.0844 0.0565 0.034 Uiso 1 1 calc R . .
C28 C 0.3504(2) 1.00382(12) 0.09602(13) 0.0224(6) Uani 1 1 d . . .
C29 C 0.4588(2) 1.02004(12) 0.13797(14) 0.0249(6) Uani 1 1 d . . .
H29 H 0.4711 0.9891 0.1717 0.030 Uiso 1 1 calc R . .
C30 C 0.4420(3) 1.07773(13) 0.17303(16) 0.0341(7) Uani 1 1 d . . .
H30A H 0.4413 1.1092 0.1409 0.051 Uiso 1 1 calc R . .
H30B H 0.5087 1.0837 0.2043 0.051 Uiso 1 1 calc R . .
H30C H 0.3651 1.0774 0.1965 0.051 Uiso 1 1 calc R . .
C31 C 0.5720(3) 1.02268(14) 0.09518(16) 0.0343(7) Uani 1 1 d . . .
H31A H 0.5882 0.9842 0.0770 0.052 Uiso 1 1 calc R . .
H31B H 0.6414 1.0353 0.1218 0.052 Uiso 1 1 calc R . .
H31C H 0.5586 1.0503 0.0594 0.052 Uiso 1 1 calc R . .
C32 C 0.3474(2) 0.78106(12) 0.24121(15) 0.0236(6) Uani 1 1 d . . .
C33 C 0.2913(3) 0.73344(12) 0.20972(16) 0.0300(7) Uani 1 1 d . . .
C34 C 0.2667(3) 0.72953(13) 0.13667(16) 0.0371(8) Uani 1 1 d . . .
H34 H 0.3020 0.7648 0.1159 0.044 Uiso 1 1 calc R . .
C35 C 0.1324(4) 0.7280(2) 0.1191(2) 0.0689(14) Uani 1 1 d . . .
H35A H 0.0934 0.6961 0.1426 0.103 Uiso 1 1 calc R . .
H35B H 0.1226 0.7220 0.0718 0.103 Uiso 1 1 calc R . .
H35C H 0.0947 0.7648 0.1314 0.103 Uiso 1 1 calc R . .
C36 C 0.3313(6) 0.67614(19) 0.1075(2) 0.0921(19) Uani 1 1 d . . .
H36A H 0.4164 0.6761 0.1215 0.138 Uiso 1 1 calc R . .
H36B H 0.3265 0.6777 0.0596 0.138 Uiso 1 1 calc R . .
H36C H 0.2920 0.6407 0.1230 0.138 Uiso 1 1 calc R . .
C37 C 0.2650(3) 0.68588(13) 0.24977(17) 0.0372(8) Uani 1 1 d . . .
H37 H 0.2252 0.6532 0.2313 0.045 Uiso 1 1 calc R . .
C38 C 0.2952(3) 0.68547(14) 0.31506(17) 0.0389(8) Uani 1 1 d . . .
H38 H 0.2742 0.6531 0.3413 0.047 Uiso 1 1 calc R . .
C39 C 0.3556(3) 0.73148(13) 0.34298(16) 0.0315(7) Uani 1 1 d . . .
H39 H 0.3781 0.7299 0.3880 0.038 Uiso 1 1 calc R . .
C40 C 0.3844(2) 0.78051(12) 0.30604(14) 0.0243(6) Uani 1 1 d . . .
C41 C 0.4635(3) 0.82747(12) 0.33644(14) 0.0269(6) Uani 1 1 d . . .
H41 H 0.4495 0.8643 0.3117 0.032 Uiso 1 1 calc R . .
C42 C 0.4342(4) 0.83849(15) 0.40870(15) 0.0427(8) Uani 1 1 d . . .
H42A H 0.3490 0.8497 0.4126 0.064 Uiso 1 1 calc R . .
H42B H 0.4857 0.8697 0.4256 0.064 Uiso 1 1 calc R . .
H42C H 0.4490 0.8031 0.4340 0.064 Uiso 1 1 calc R . .
C43 C 0.5969(3) 0.81032(15) 0.32900(19) 0.0433(9) Uani 1 1 d . . .
H43A H 0.6123 0.7740 0.3526 0.065 Uiso 1 1 calc R . .
H43B H 0.6486 0.8410 0.3471 0.065 Uiso 1 1 calc R . .
H43C H 0.6150 0.8050 0.2825 0.065 Uiso 1 1 calc R . .
C44 C -0.0470(3) 0.97052(13) 0.35680(13) 0.0269(6) Uani 1 1 d . . .
H44 H -0.1281 0.9885 0.3641 0.032 Uiso 1 1 calc R . .
C45 C 0.0475(3) 1.00973(16) 0.38955(15) 0.0405(8) Uani 1 1 d . . .
H45A H 0.0287 1.0140 0.4361 0.061 Uiso 1 1 calc R . .
H45B H 0.0465 1.0479 0.3685 0.061 Uiso 1 1 calc R . .
H45C H 0.1280 0.9924 0.3851 0.061 Uiso 1 1 calc R . .
C46 C -0.0480(4) 0.91112(14) 0.38926(16) 0.0420(9) Uani 1 1 d . . .
H46A H 0.0315 0.8929 0.3844 0.063 Uiso 1 1 calc R . .
H46B H -0.1100 0.8868 0.3684 0.063 Uiso 1 1 calc R . .
H46C H -0.0660 0.9155 0.4359 0.063 Uiso 1 1 calc R . .
C47 C -0.1745(2) 0.93078(13) 0.24044(14) 0.0239(6) Uani 1 1 d . . .
H47 H -0.1716 0.8896 0.2557 0.029 Uiso 1 1 calc R . .
C48 C -0.1875(3) 0.92730(16) 0.16649(15) 0.0361(8) Uani 1 1 d . . .
H48A H -0.2539 0.9009 0.1551 0.054 Uiso 1 1 calc R . .
H48B H -0.1120 0.9128 0.1478 0.054 Uiso 1 1 calc R . .
H48C H -0.2051 0.9659 0.1489 0.054 Uiso 1 1 calc R . .
C49 C -0.2892(3) 0.95610(14) 0.27019(16) 0.0346(7) Uani 1 1 d . . .
H49A H -0.2992 0.9963 0.2557 0.052 Uiso 1 1 calc R . .
H49B H -0.2827 0.9549 0.3181 0.052 Uiso 1 1 calc R . .
H49C H -0.3594 0.9333 0.2559 0.052 Uiso 1 1 calc R . .
C50 C -0.0126(3) 1.03875(12) 0.23811(14) 0.0267(6) Uani 1 1 d . . .
H50 H 0.0626 1.0540 0.2596 0.032 Uiso 1 1 calc R . .
C51 C -0.1146(3) 1.08023(15) 0.25868(19) 0.0435(9) Uani 1 1 d . . .
H51A H -0.0902 1.1203 0.2499 0.065 Uiso 1 1 calc R . .
H51B H -0.1300 1.0756 0.3055 0.065 Uiso 1 1 calc R . .
H51C H -0.1884 1.0712 0.2337 0.065 Uiso 1 1 calc R . .
C52 C 0.0087(3) 1.04375(14) 0.16450(15) 0.0366(7) Uani 1 1 d . . .
H52A H -0.0640 1.0311 0.1406 0.055 Uiso 1 1 calc R . .
H52B H 0.0772 1.0192 0.1523 0.055 Uiso 1 1 calc R . .
H52C H 0.0266 1.0841 0.1534 0.055 Uiso 1 1 calc R . .
S1A S 0.71511(13) 0.78399(7) 0.02504(9) 0.0273(3) Uiso 0.50 1 d PD A 1
O3A O 0.8259(5) 0.7524(3) 0.0205(4) 0.032(2) Uiso 0.50 1 d PD A 1
O4A O 0.6978(4) 0.81796(18) 0.0824(2) 0.0336(10) Uiso 0.50 1 d PD A 1
O5A O 0.6880(4) 0.8143(2) -0.0357(2) 0.0495(13) Uiso 0.50 1 d PD A 1
C53A C 0.5961(4) 0.7291(2) 0.0274(3) 0.0334(14) Uiso 0.50 1 d PD A 1
F1A F 0.6034(4) 0.69145(18) -0.0200(2) 0.0346(13) Uiso 0.50 1 d PD A 1
F2A F 0.6013(3) 0.69974(15) 0.08385(17) 0.0428(9) Uiso 0.50 1 d PD A 1
F3A F 0.4853(3) 0.75269(17) 0.0233(2) 0.0362(10) Uiso 0.50 1 d PD A 1
S1B S 0.72583(13) 0.77430(6) 0.05250(8) 0.0236(3) Uiso 0.50 1 d PD B 2
O3B O 0.8369(5) 0.7523(3) 0.0297(4) 0.040(3) Uiso 0.50 1 d PD B 2
O4B O 0.7112(4) 0.83681(15) 0.0567(2) 0.0285(9) Uiso 0.50 1 d PD B 2
O5B O 0.6831(3) 0.74270(17) 0.10820(18) 0.0313(9) Uiso 0.50 1 d PD B 2
C53B C 0.6152(4) 0.7560(2) -0.0116(2) 0.0261(12) Uiso 0.50 1 d PD B 2
F1B F 0.6333(3) 0.78775(16) -0.06550(17) 0.0424(9) Uiso 0.50 1 d PD B 2
F2B F 0.5025(3) 0.76800(17) 0.00745(19) 0.0336(10) Uiso 0.50 1 d PD B 2
F3B F 0.6231(4) 0.70064(18) -0.0302(2) 0.0412(15) Uiso 0.50 1 d PD B 2

loop_
_atom_site_aniso_label
_atom_site_aniso_U_11
_atom_site_aniso_U_22
_atom_site_aniso_U_33
_atom_site_aniso_U_23
_atom_site_aniso_U_13
_atom_site_aniso_U_12
Os 0.01454(5) 0.02165(6) 0.01548(6) 0.00096(4) 0.00056(4) 0.00008(4)
P1 0.0171(3) 0.0256(4) 0.0155(3) -0.0005(3) 0.0007(3) 0.0015(3)
N1 0.0155(10) 0.0212(12) 0.0174(11) 0.0027(9) 0.0008(8) 0.0011(8)
N2 0.0207(11) 0.0195(11) 0.0184(12) 0.0019(9) 0.0025(9) 0.0013(9)
O1 0.0194(9) 0.0350(11) 0.0198(10) -0.0011(8) -0.0025(8) 0.0037(8)
O2 0.0224(10) 0.0280(11) 0.0257(11) -0.0008(8) 0.0013(8) -0.0010(8)
C1 0.0166(12) 0.0264(15) 0.0280(16) 0.0010(12) 0.0012(11) 0.0040(11)
C2 0.0203(14) 0.0220(16) 0.068(2) 0.0011(15) 0.0146(15) 0.0014(12)
C3 0.052(2) 0.0280(18) 0.074(3) 0.0138(17) 0.039(2) 0.0101(16)
C4 0.091(4) 0.027(2) 0.137(5) 0.025(3) 0.088(4) 0.017(2)
C5 0.065(3) 0.022(2) 0.233(8) 0.003(3) 0.083(5) -0.008(2)
C6 0.027(2) 0.031(2) 0.223(8) -0.033(3) 0.025(3) -0.0077(17)
C7 0.0233(16) 0.0261(18) 0.122(4) -0.011(2) 0.003(2) -0.0010(14)
C8 0.0187(13) 0.0254(15) 0.0279(16) -0.0030(12) 0.0035(11) 0.0012(11)
C9 0.0280(15) 0.0303(16) 0.0313(17) -0.0030(13) -0.0002(13) -0.0023(12)
C10 0.0243(14) 0.0361(18) 0.0312(17) -0.0071(13) -0.0001(13) 0.0014(12)
C11 0.0220(14) 0.0449(19) 0.0302(17) -0.0161(14) 0.0001(12) 0.0007(13)
C12 0.0295(16) 0.057(2) 0.0312(19) -0.0070(16) -0.0031(14) -0.0057(15)
C13 0.0291(17) 0.077(3) 0.0291(19) -0.0159(17) -0.0046(14) -0.0020(17)
C14 0.0299(18) 0.074(3) 0.053(3) -0.038(2) -0.0061(17) -0.0041(18)
C15 0.048(2) 0.048(2) 0.082(3) -0.029(2) -0.011(2) -0.0090(18)
C16 0.0385(19) 0.042(2) 0.063(3) -0.0203(18) -0.0139(18) 0.0015(15)
C17 0.0164(12) 0.0218(14) 0.0164(13) 0.0002(10) -0.0002(10) -0.0013(10)
C18 0.0158(12) 0.0262(15) 0.0190(14) -0.0001(11) 0.0013(10) 0.0003(10)
C19 0.0182(12) 0.0233(14) 0.0214(14) -0.0014(11) 0.0028(11) 0.0027(10)
C20 0.0182(12) 0.0307(15) 0.0153(13) 0.0073(11) 0.0062(10) 0.0079(11)
C21 0.0185(13) 0.0370(16) 0.0161(14) 0.0020(12) 0.0045(10) 0.0050(11)
C22 0.0218(14) 0.0406(18) 0.0218(15) -0.0003(12) 0.0006(11) 0.0016(12)
C23 0.0233(15) 0.061(2) 0.0271(17) -0.0036(15) -0.0031(13) 0.0000(14)
C24 0.0287(16) 0.045(2) 0.0314(18) -0.0093(14) 0.0027(13) 0.0019(14)
C25 0.0247(15) 0.053(2) 0.0177(15) 0.0060(13) 0.0005(12) 0.0136(14)
C26 0.0339(16) 0.0423(19) 0.0229(16) 0.0104(13) 0.0065(13) 0.0191(14)
C27 0.0330(16) 0.0299(16) 0.0235(16) 0.0079(12) 0.0110(13) 0.0093(12)
C28 0.0224(13) 0.0270(15) 0.0179(14) 0.0033(11) 0.0054(11) 0.0060(11)
C29 0.0228(14) 0.0243(15) 0.0276(16) 0.0067(12) 0.0033(12) 0.0004(11)
C30 0.0395(18) 0.0267(16) 0.0362(19) 0.0016(13) -0.0009(15) 0.0010(13)
C31 0.0259(15) 0.0385(18) 0.0388(19) 0.0110(14) 0.0066(13) -0.0001(13)
C32 0.0174(12) 0.0161(13) 0.0375(17) 0.0046(12) 0.0074(11) 0.0023(10)
C33 0.0314(16) 0.0222(15) 0.0364(18) 0.0010(12) 0.0033(13) -0.0017(12)
C34 0.052(2) 0.0243(17) 0.0348(19) -0.0021(13) -0.0040(16) -0.0042(14)
C35 0.064(3) 0.099(4) 0.043(2) 0.005(2) -0.012(2) -0.049(3)
C36 0.181(6) 0.050(3) 0.045(3) -0.014(2) 0.001(3) 0.041(3)
C37 0.0459(19) 0.0221(16) 0.044(2) 0.0035(14) -0.0008(16) -0.0082(14)
C38 0.0433(19) 0.0289(17) 0.044(2) 0.0139(15) 0.0028(16) -0.0062(14)
C39 0.0313(16) 0.0312(17) 0.0322(17) 0.0102(13) 0.0052(13) 0.0002(13)
C40 0.0201(13) 0.0230(14) 0.0298(16) 0.0060(12) 0.0050(11) 0.0033(11)
C41 0.0288(15) 0.0260(15) 0.0258(16) 0.0099(12) -0.0007(12) 0.0007(12)
C42 0.067(2) 0.038(2) 0.0230(17) 0.0064(14) -0.0025(16) -0.0067(17)
C43 0.0277(17) 0.047(2) 0.055(2) 0.0126(17) -0.0052(16) -0.0001(14)
C44 0.0251(14) 0.0379(17) 0.0177(14) -0.0005(12) 0.0033(11) 0.0041(12)
C45 0.0334(17) 0.067(2) 0.0211(17) -0.0140(15) 0.0000(14) 0.0026(16)
C46 0.055(2) 0.051(2) 0.0198(16) 0.0093(14) 0.0055(15) 0.0080(17)
C47 0.0170(12) 0.0287(15) 0.0260(15) -0.0007(12) -0.0022(11) 0.0010(11)
C48 0.0216(14) 0.057(2) 0.0302(18) -0.0136(15) -0.0055(13) 0.0065(14)
C49 0.0210(14) 0.046(2) 0.0364(19) -0.0015(15) 0.0043(13) 0.0016(13)
C50 0.0288(15) 0.0245(15) 0.0269(16) 0.0009(12) 0.0037(12) 0.0011(12)
C51 0.043(2) 0.0306(19) 0.057(2) 0.0020(16) 0.0117(18) 0.0107(15)
C52 0.0471(19) 0.0348(18) 0.0278(17) 0.0077(13) 0.0027(15) 0.0012(15)

loop_
_atom_type_symbol
_atom_type_description
_atom_type_scat_dispersion_real
_atom_type_scat_dispersion_imag
_atom_type_scat_source
C C 0.0033 0.0016 'International Tables Vol C Tables 4.2.6.8 and 6.1.1.4'
H H 0.0000 0.0000 'International Tables Vol C Tables 4.2.6.8 and 6.1.1.4'
N N 0.0061 0.0033 'International Tables Vol C Tables 4.2.6.8 and 6.1.1.4'
O O 0.0106 0.0060 'International Tables Vol C Tables 4.2.6.8 and 6.1.1.4'
F F 0.0171 0.0103 'International Tables Vol C Tables 4.2.6.8 and 6.1.1.4'
P P 0.1023 0.0942 'International Tables Vol C Tables 4.2.6.8 and 6.1.1.4'
S S 0.1246 0.1234 'International Tables Vol C Tables 4.2.6.8 and 6.1.1.4'
Os Os -1.2165 7.6030 'International Tables Vol C Tables 4.2.6.8 and 6.1.1.4'

loop_
_geom_angle_atom_site_label_1
_geom_angle_atom_site_label_2
_geom_angle_atom_site_label_3
_geom_angle
C1 Os C17 101.18(11)
C1 Os O1 111.96(11)
C17 Os O1 86.83(8)
C1 Os O2 169.60(11)
C17 Os O2 83.42(8)
O1 Os O2 58.65(7)
C1 Os P1 91.59(9)
C17 Os P1 165.44(7)
O1 Os P1 94.92(5)
O2 Os P1 85.17(5)
C1 Os C8 141.44(11)
C17 Os C8 83.39(9)
O1 Os C8 29.53(8)
O2 Os C8 29.15(8)
P1 Os C8 91.01(6)
C1 Os H01 89.8(9)
C17 Os H01 86.3(10)
O1 Os H01 158.1(10)
O2 Os H01 99.9(9)
P1 Os H01 86.8(10)
C8 Os H01 128.8(9)
C44 P1 C50 104.09(13)
C44 P1 C47 102.72(13)
C50 P1 C47 111.34(14)
C44 P1 Os 117.20(9)
C50 P1 Os 109.76(9)
C47 P1 Os 111.38(9)
C17 N1 C18 111.1(2)
C17 N1 C20 125.7(2)
C18 N1 C20 122.5(2)
C17 N2 C19 110.9(2)
C17 N2 C32 126.9(2)
C19 N2 C32 120.9(2)
C8 O1 Os 91.40(16)
C8 O2 Os 91.26(16)
C2 C1 Os 171.8(2)
C3 C2 C7 120.5(3)
C3 C2 C1 119.9(3)
C7 C2 C1 119.6(3)
C2 C3 C4 119.0(5)
C2 C3 H3 120.5
C4 C3 H3 120.5
C5 C4 C3 122.2(5)
C5 C4 H4 118.9
C3 C4 H4 118.9
C4 C5 C6 119.4(4)
C4 C5 H5 120.3
C6 C5 H5 120.3
C5 C6 C7 121.6(5)
C5 C6 H6 119.2
C7 C6 H6 119.2
C2 C7 C6 117.2(5)
C2 C7 H7 121.4
C6 C7 H7 121.4
O2 C8 O1 118.6(2)
O2 C8 C9 120.2(3)
O1 C8 C9 121.2(3)
O2 C8 Os 59.59(14)
O1 C8 Os 59.06(14)
C9 C8 Os 175.6(2)
C10 C9 C8 122.2(3)
C10 C9 H9 118.9
C8 C9 H9 118.9
C9 C10 C11 127.0(3)
C9 C10 H10 116.5
C11 C10 H10 116.5
C16 C11 C12 118.6(3)
C16 C11 C10 123.3(3)
C12 C11 C10 118.1(3)
C11 C12 C13 120.8(4)
C11 C12 H12 119.6
C13 C12 H12 119.6
C14 C13 C12 120.2(4)
C14 C13 H13 119.9
C12 C13 H13 119.9
C13 C14 C15 120.7(3)
C13 C14 H14 119.7
C15 C14 H14 119.7
C14 C15 C16 119.7(4)
C14 C15 H15 120.1
C16 C15 H15 120.1
C11 C16 C15 120.0(4)
C11 C16 H16 120.0
C15 C16 H16 120.0
N1 C17 N2 103.9(2)
N1 C17 Os 124.81(18)
N2 C17 Os 130.97(18)
C19 C18 N1 106.9(2)
C19 C18 H18 126.5
N1 C18 H18 126.5
C18 C19 N2 107.2(2)
C18 C19 H19 126.4
N2 C19 H19 126.4
C21 C20 C28 123.2(2)
C21 C20 N1 117.8(2)
C28 C20 N1 118.8(2)
C20 C21 C25 116.8(3)
C20 C21 C22 122.7(2)
C25 C21 C22 120.3(3)
C21 C22 C23 114.0(2)
C21 C22 C24 109.3(2)
C23 C22 C24 109.8(3)
C21 C22 H22 107.8
C23 C22 H22 107.8
C24 C22 H22 107.8
C22 C23 H23A 109.5
C22 C23 H23B 109.5
H23A C23 H23B 109.5
C22 C23 H23C 109.5
H23A C23 H23C 109.5
H23B C23 H23C 109.5
C22 C24 H24A 109.5
C22 C24 H24B 109.5
H24A C24 H24B 109.5
C22 C24 H24C 109.5
H24A C24 H24C 109.5
H24B C24 H24C 109.5
C26 C25 C21 121.3(3)
C26 C25 H25 119.3
C21 C25 H25 119.3
C27 C26 C25 120.4(3)
C27 C26 H26 119.8
C25 C26 H26 119.8
C26 C27 C28 121.3(3)
C26 C27 H27 119.3
C28 C27 H27 119.3
C20 C28 C27 116.8(3)
C20 C28 C29 123.8(2)
C27 C28 C29 119.4(3)
C28 C29 C30 112.5(2)
C28 C29 C31 109.4(2)
C30 C29 C31 109.7(2)
C28 C29 H29 108.4
C30 C29 H29 108.4
C31 C29 H29 108.4
C29 C30 H30A 109.5
C29 C30 H30B 109.5
H30A C30 H30B 109.5
C29 C30 H30C 109.5
H30A C30 H30C 109.5
H30B C30 H30C 109.5
C29 C31 H31A 109.5
C29 C31 H31B 109.5
H31A C31 H31B 109.5
C29 C31 H31C 109.5
H31A C31 H31C 109.5
H31B C31 H31C 109.5
C40 C32 C33 123.6(3)
C40 C32 N2 120.3(2)
C33 C32 N2 115.9(3)
C37 C33 C32 115.9(3)
C37 C33 C34 119.4(3)
C32 C33 C34 124.6(3)
C33 C34 C35 113.5(3)
C33 C34 C36 110.3(3)
C35 C34 C36 110.0(4)
C33 C34 H34 107.6
C35 C34 H34 107.6
C36 C34 H34 107.6
C34 C35 H35A 109.5
C34 C35 H35B 109.5
H35A C35 H35B 109.5
C34 C35 H35C 109.5
H35A C35 H35C 109.5
H35B C35 H35C 109.5
C34 C36 H36A 109.5
C34 C36 H36B 109.5
H36A C36 H36B 109.5
C34 C36 H36C 109.5
H36A C36 H36C 109.5
H36B C36 H36C 109.5
C38 C37 C33 121.5(3)
C38 C37 H37 119.2
C33 C37 H37 119.2
C37 C38 C39 120.7(3)
C37 C38 H38 119.7
C39 C38 H38 119.7
C38 C39 C40 120.9(3)
C38 C39 H39 119.6
C40 C39 H39 119.6
C32 C40 C39 117.2(3)
C32 C40 C41 123.2(2)
C39 C40 C41 119.3(3)
C40 C41 C42 112.6(2)
C40 C41 C43 108.9(3)
C42 C41 C43 110.5(3)
C40 C41 H41 108.2
C42 C41 H41 108.2
C43 C41 H41 108.2
C41 C42 H42A 109.5
C41 C42 H42B 109.5
H42A C42 H42B 109.5
C41 C42 H42C 109.5
H42A C42 H42C 109.5
H42B C42 H42C 109.5
C41 C43 H43A 109.5
C41 C43 H43B 109.5
H43A C43 H43B 109.5
C41 C43 H43C 109.5
H43A C43 H43C 109.5
H43B C43 H43C 109.5
C46 C44 C45 110.4(3)
C46 C44 P1 110.4(2)
C45 C44 P1 113.7(2)
C46 C44 H44 107.3
C45 C44 H44 107.3
P1 C44 H44 107.3
C44 C45 H45A 109.5
C44 C45 H45B 109.5
H45A C45 H45B 109.5
C44 C45 H45C 109.5
H45A C45 H45C 109.5
H45B C45 H45C 109.5
C44 C46 H46A 109.5
C44 C46 H46B 109.5
H46A C46 H46B 109.5
C44 C46 H46C 109.5
H46A C46 H46C 109.5
H46B C46 H46C 109.5
C48 C47 C49 110.2(2)
C48 C47 P1 112.9(2)
C49 C47 P1 116.9(2)
C48 C47 H47 105.3
C49 C47 H47 105.3
P1 C47 H47 105.3
C47 C48 H48A 109.5
C47 C48 H48B 109.5
H48A C48 H48B 109.5
C47 C48 H48C 109.5
H48A C48 H48C 109.5
H48B C48 H48C 109.5
C47 C49 H49A 109.5
C47 C49 H49B 109.5
H49A C49 H49B 109.5
C47 C49 H49C 109.5
H49A C49 H49C 109.5
H49B C49 H49C 109.5
C52 C50 C51 110.0(3)
C52 C50 P1 113.8(2)
C51 C50 P1 115.4(2)
C52 C50 H50 105.6
C51 C50 H50 105.6
P1 C50 H50 105.6
C50 C51 H51A 109.5
C50 C51 H51B 109.5
H51A C51 H51B 109.5
C50 C51 H51C 109.5
H51A C51 H51C 109.5
H51B C51 H51C 109.5
C50 C52 H52A 109.5
C50 C52 H52B 109.5
H52A C52 H52B 109.5
C50 C52 H52C 109.5
H52A C52 H52C 109.5
H52B C52 H52C 109.5
O4A S1A O3A 117.2(3)
O4A S1A O5A 114.2(3)
O3A S1A O5A 111.1(3)
O4A S1A C53A 104.9(2)
O3A S1A C53A 105.4(3)
O5A S1A C53A 102.3(3)
F1A C53A F2A 107.4(4)
F1A C53A F3A 106.7(4)
F2A C53A F3A 106.9(4)
F1A C53A S1A 113.1(4)
F2A C53A S1A 110.4(3)
F3A C53A S1A 112.0(4)
O3B S1B O5B 111.9(3)
O3B S1B O4B 118.3(3)
O5B S1B O4B 114.8(2)
O3B S1B C53B 105.0(3)
O5B S1B C53B 103.1(2)
O4B S1B C53B 101.4(2)
F3B C53B F2B 110.2(4)
F3B C53B F1B 106.2(4)
F2B C53B F1B 105.9(4)
F3B C53B S1B 112.2(4)
F2B C53B S1B 111.2(3)
F1B C53B S1B 110.9(3)

loop_
_geom_bond_atom_site_label_1
_geom_bond_atom_site_label_2
_geom_bond_distance
Os C1 1.719(3)
Os C17 2.121(3)
Os O1 2.2163(19)
Os O2 2.2284(19)
Os P1 2.4080(7)
Os C8 2.583(3)
Os H01 1.585(10)
P1 C44 1.850(3)
P1 C50 1.852(3)
P1 C47 1.863(3)
N1 C17 1.362(3)
N1 C18 1.387(3)
N1 C20 1.458(3)
N2 C17 1.364(3)
N2 C19 1.386(3)
N2 C32 1.463(3)
O1 C8 1.274(3)
O2 C8 1.258(3)
C1 C2 1.438(4)
C2 C3 1.382(5)
C2 C7 1.403(5)
C3 C4 1.387(5)
C3 H3 0.9500
C4 C5 1.343(9)
C4 H4 0.9500
C5 C6 1.364(9)
C5 H5 0.9500
C6 C7 1.417(6)
C6 H6 0.9500
C7 H7 0.9500
C8 C9 1.482(4)
C9 C10 1.311(4)
C9 H9 0.9500
C10 C11 1.475(4)
C10 H10 0.9500
C11 C16 1.379(5)
C11 C12 1.385(5)
C12 C13 1.387(4)
C12 H12 0.9500
C13 C14 1.342(5)
C13 H13 0.9500
C14 C15 1.376(6)
C14 H14 0.9500
C15 C16 1.399(5)
C15 H15 0.9500
C16 H16 0.9500
C18 C19 1.334(4)
C18 H18 0.9500
C19 H19 0.9500
C20 C21 1.396(4)
C20 C28 1.397(4)
C21 C25 1.399(4)
C21 C22 1.526(4)
C22 C23 1.528(4)
C22 C24 1.533(4)
C22 H22 1.0000
C23 H23A 0.9800
C23 H23B 0.9800
C23 H23C 0.9800
C24 H24A 0.9800
C24 H24B 0.9800
C24 H24C 0.9800
C25 C26 1.375(4)
C25 H25 0.9500
C26 C27 1.371(4)
C26 H26 0.9500
C27 C28 1.402(4)
C27 H27 0.9500
C28 C29 1.514(4)
C29 C30 1.524(4)
C29 C31 1.534(4)
C29 H29 1.0000
C30 H30A 0.9800
C30 H30B 0.9800
C30 H30C 0.9800
C31 H31A 0.9800
C31 H31B 0.9800
C31 H31C 0.9800
C32 C40 1.382(4)
C32 C33 1.413(4)
C33 C37 1.401(4)
C33 C34 1.517(5)
C34 C35 1.525(5)
C34 C36 1.546(5)
C34 H34 1.0000
C35 H35A 0.9800
C35 H35B 0.9800
C35 H35C 0.9800
C36 H36A 0.9800
C36 H36B 0.9800
C36 H36C 0.9800
C37 C38 1.372(5)
C37 H37 0.9500
C38 C39 1.375(4)
C38 H38 0.9500
C39 C40 1.398(4)
C39 H39 0.9500
C40 C41 1.521(4)
C41 C42 1.535(4)
C41 C43 1.536(4)
C41 H41 1.0000
C42 H42A 0.9800
C42 H42B 0.9800
C42 H42C 0.9800
C43 H43A 0.9800
C43 H43B 0.9800
C43 H43C 0.9800
C44 C46 1.523(4)
C44 C45 1.531(4)
C44 H44 1.0000
C45 H45A 0.9800
C45 H45B 0.9800
C45 H45C 0.9800
C46 H46A 0.9800
C46 H46B 0.9800
C46 H46C 0.9800
C47 C48 1.518(4)
C47 C49 1.527(4)
C47 H47 1.0000
C48 H48A 0.9800
C48 H48B 0.9800
C48 H48C 0.9800
C49 H49A 0.9800
C49 H49B 0.9800
C49 H49C 0.9800
C50 C52 1.529(4)
C50 C51 1.540(4)
C50 H50 1.0000
C51 H51A 0.9800
C51 H51B 0.9800
C51 H51C 0.9800
C52 H52A 0.9800
C52 H52B 0.9800
C52 H52C 0.9800
S1A O4A 1.424(4)
S1A O3A 1.429(5)
S1A O5A 1.453(4)
S1A C53A 1.827(5)
C53A F1A 1.305(6)
C53A F2A 1.339(5)
C53A F3A 1.341(5)
S1B O3B 1.411(5)
S1B O5B 1.435(4)
S1B O4B 1.454(4)
S1B C53B 1.833(4)
C53B F3B 1.336(5)
C53B F2B 1.338(5)
C53B F1B 1.339(5)
